data_7017522
loop_
_publ_author_name
'Zhou, Xiaoyan'
'Guo, Yanling'
'Shi, Zhaohua'
'Song, Xueqin'
'Tang, Xiaoliang'
'Hu, Xiong'
'Zhu, Zhentong'
'Li, Pengxuan'
'Liu, Weisheng'

_publ_section_title
;
 Diverse lanthanide coordination polymers tuned by the flexibility of
 ligands and the lanthanide contraction effect: syntheses, structures and
 luminescence.
;
_journal_issue 6
_journal_name_full 'Dalton transactions (Cambridge, England : 2003)'
_journal_page_first 1765
_journal_page_last 1775
_journal_paper_doi 10.1039/c1dt10931f
_journal_volume 41
_journal_year 2012
_chemical_formula_sum 'C51 H54 Eu N6 O18'
_chemical_formula_weight 1190.96
_chemical_name_systematic
;
?
;
_space_group_IT_number 2
_symmetry_cell_setting triclinic
_symmetry_space_group_name_Hall '-P 1'
_symmetry_space_group_name_H-M 'P -1'
_atom_sites_solution_hydrogens geom
_atom_sites_solution_primary direct
_atom_sites_solution_secondary difmap
_audit_creation_method SHELXL-97
_cell_angle_alpha 78.5740(10)
_cell_angle_beta 86.7910(10)
_cell_angle_gamma 77.0770(10)
_cell_formula_units_Z 2
_cell_length_a 11.4625(3)
_cell_length_b 15.9942(4)
_cell_length_c 17.5529(4)
_cell_measurement_reflns_used 4386
_cell_measurement_temperature 293(2)
_cell_measurement_theta_max 20.75
_cell_measurement_theta_min 2.37
_cell_volume 3074.14(13)
_computing_cell_refinement 'Bruker SMART'
_computing_data_collection 'Bruker SMART'
_computing_data_reduction 'Bruker SAINT'
_computing_molecular_graphics 'Bruker SHELXTL'
_computing_publication_material 'Bruker SHELXTL'
_computing_structure_refinement 'SHELXL-97 (Sheldrick, 1997)'
_computing_structure_solution 'SHELXS-97 (Sheldrick, 1990)'
_diffrn_ambient_temperature 293(2)
_diffrn_measured_fraction_theta_full 0.989
_diffrn_measured_fraction_theta_max 0.989
_diffrn_measurement_device_type 'CCD area detector'
_diffrn_measurement_method 'phi and omega scans'
_diffrn_radiation_monochromator graphite
_diffrn_radiation_source 'fine-focus sealed tube'
_diffrn_radiation_type MoK\a
_diffrn_radiation_wavelength 0.71073
_diffrn_reflns_av_R_equivalents 0.0253
_diffrn_reflns_av_sigmaI/netI 0.0590
_diffrn_reflns_limit_h_max 10
_diffrn_reflns_limit_h_min -13
_diffrn_reflns_limit_k_max 17
_diffrn_reflns_limit_k_min -19
_diffrn_reflns_limit_l_max 21
_diffrn_reflns_limit_l_min -20
_diffrn_reflns_number 16732
_diffrn_reflns_theta_full 25.50
_diffrn_reflns_theta_max 25.50
_diffrn_reflns_theta_min 1.33
_exptl_absorpt_coefficient_mu 1.088
_exptl_absorpt_correction_T_max 0.939
_exptl_absorpt_correction_T_min 0.823
_exptl_absorpt_correction_type multi-scan
_exptl_absorpt_process_details sadabs
_exptl_crystal_colour colorless
_exptl_crystal_density_diffrn 1.287
_exptl_crystal_density_method 'not measured'
_exptl_crystal_description block
_exptl_crystal_F_000 1218
_exptl_crystal_size_max 0.18
_exptl_crystal_size_mid 0.18
_exptl_crystal_size_min 0.16
_platon_squeeze_details
;
;
_refine_diff_density_max 0.316
_refine_diff_density_min -0.443
_refine_diff_density_rms 0.063
_refine_ls_extinction_method none
_refine_ls_goodness_of_fit_ref 1.049
_refine_ls_hydrogen_treatment constr
_refine_ls_matrix_type full
_refine_ls_number_parameters 661
_refine_ls_number_reflns 11304
_refine_ls_number_restraints 18
_refine_ls_restrained_S_all 1.049
_refine_ls_R_factor_all 0.0630
_refine_ls_R_factor_gt 0.0417
_refine_ls_shift/su_max 0.002
_refine_ls_shift/su_mean 0.000
_refine_ls_structure_factor_coef Fsqd
_refine_ls_weighting_details 'calc w=1/[\s^2^(Fo^2^)+(0.0354P)^2^+0.0000P] where P=(Fo^2^+2Fc^2^)/3'
_refine_ls_weighting_scheme calc
_refine_ls_wR_factor_gt 0.0863
_refine_ls_wR_factor_ref 0.0926
_reflns_number_gt 8225
_reflns_number_total 11304
_reflns_threshold_expression >2sigma(I)
_cod_data_source_file c1dt10931f.txt
_cod_data_source_block compound10
_cod_depositor_comments
;
The following automatic conversions were performed:

'_symmetry_cell_setting' value 'Triclinic' changed to 'triclinic'
according to /home/saulius/struct/CIF-dictionaries/cif_core.dic
dictionary named 'cif_core.dic' version 2.4.1 from 2010-06-29.

Automatic conversion script
Id: cif_fix_values 1715 2011-07-08 13:25:40Z adriana 
;
_cod_original_sg_symbol_H-M P-1
_cod_database_code 7017522

loop_
_symmetry_equiv_pos_as_xyz
'x, y, z'
'-x, -y, -z'

loop_
_atom_site_label
_atom_site_type_symbol
_atom_site_fract_x
_atom_site_fract_y
_atom_site_fract_z
_atom_site_U_iso_or_equiv
_atom_site_adp_type
_atom_site_occupancy
_atom_site_symmetry_multiplicity
_atom_site_calc_flag
_atom_site_refinement_flags
Eu1 Eu 0.342224(18) 0.801378(13) 0.247282(12) 0.05344(8) Uani 1 1 d .
C1 C 0.0758(3) 0.8798(2) 0.0573(2) 0.0549(10) Uani 1 1 d .
C2 C 0.0170(4) 0.8902(3) -0.0145(3) 0.0625(11) Uani 1 1 d .
C3 C -0.1031(4) 0.8865(3) -0.0123(3) 0.0770(14) Uani 1 1 d .
H3 H -0.1424 0.8925 -0.0586 0.092 Uiso 1 1 calc R
C4 C -0.1640(4) 0.8745(3) 0.0555(3) 0.0818(14) Uani 1 1 d .
H4 H -0.2444 0.8723 0.0551 0.098 Uiso 1 1 calc R
C5 C -0.1095(4) 0.8656(3) 0.1241(3) 0.0801(14) Uani 1 1 d .
H5 H -0.1526 0.8578 0.1704 0.096 Uiso 1 1 calc R
C6 C 0.0087(4) 0.8681(3) 0.1253(3) 0.0666(12) Uani 1 1 d .
H6 H 0.0450 0.8619 0.1727 0.080 Uiso 1 1 calc R
C7 C 0.2038(4) 0.8819(2) 0.0654(2) 0.0569(10) Uani 1 1 d .
C8 C 0.3917(4) 0.9098(4) 0.0041(3) 0.0923(16) Uani 1 1 d .
H8A H 0.4198 0.8933 0.0572 0.111 Uiso 1 1 calc R
H8B H 0.3879 0.9719 -0.0125 0.111 Uiso 1 1 calc R
C9 C 0.4827(4) 0.8611(3) -0.0466(2) 0.0646(11) Uani 1 1 d .
C10 C 0.5104(6) 0.7718(4) -0.0331(3) 0.1006(18) Uani 1 1 d .
H10 H 0.4695 0.7406 0.0056 0.121 Uiso 1 1 calc R
C11 C 0.5971(8) 0.7284(5) -0.0758(5) 0.138(3) Uani 1 1 d .
H11 H 0.6156 0.6676 -0.0659 0.166 Uiso 1 1 calc R
C12 C 0.6560(6) 0.7724(9) -0.1319(5) 0.150(4) Uani 1 1 d .
H12 H 0.7147 0.7425 -0.1614 0.180 Uiso 1 1 calc R
C13 C 0.6297(9) 0.8612(8) -0.1457(4) 0.154(4) Uani 1 1 d .
H13 H 0.6722 0.8920 -0.1836 0.185 Uiso 1 1 calc R
C14 C 0.5413(6) 0.9053(4) -0.1042(3) 0.1010(18) Uani 1 1 d .
H14 H 0.5213 0.9660 -0.1155 0.121 Uiso 1 1 calc R
C15 C 0.0288(4) 0.9143(3) -0.1526(3) 0.0828(14) Uani 1 1 d .
H15A H -0.0364 0.9655 -0.1600 0.099 Uiso 1 1 calc R
H15B H -0.0026 0.8636 -0.1555 0.099 Uiso 1 1 calc R
C16 C 0.1247(5) 0.9252(3) -0.2133(3) 0.0902(16) Uani 1 1 d .
H16A H 0.0901 0.9395 -0.2647 0.108 Uiso 1 1 calc R
H16B H 0.1609 0.9726 -0.2068 0.108 Uiso 1 1 calc R
C17 C 0.3078(5) 0.8560(4) -0.2572(3) 0.0949(16) Uani 1 1 d .
H17A H 0.3426 0.9030 -0.2478 0.114 Uiso 1 1 calc R
H17B H 0.2795 0.8707 -0.3102 0.114 Uiso 1 1 calc R
C18 C 0.4001(5) 0.7723(4) -0.2459(3) 0.0879(15) Uani 1 1 d .
H18A H 0.4752 0.7830 -0.2697 0.105 Uiso 1 1 calc R
H18B H 0.4133 0.7502 -0.1908 0.105 Uiso 1 1 calc R
C19 C 0.4517(4) 0.6310(3) -0.2749(3) 0.0827(14) Uani 1 1 d .
H19A H 0.4676 0.6041 -0.2208 0.099 Uiso 1 1 calc R
H19B H 0.5253 0.6440 -0.2992 0.099 Uiso 1 1 calc R
C20 C 0.4082(5) 0.5702(3) -0.3154(2) 0.0830(14) Uani 1 1 d .
H20A H 0.4658 0.5149 -0.3106 0.100 Uiso 1 1 calc R
H20B H 0.3324 0.5593 -0.2931 0.100 Uiso 1 1 calc R
C21 C 0.3628(2) 0.57093(18) -0.44811(13) 0.0612(11) Uani 1 1 d G
C22 C 0.3541(3) 0.48393(18) -0.42932(14) 0.0810(14) Uani 1 1 d G
H22 H 0.3678 0.4531 -0.3787 0.097 Uiso 1 1 calc R
C23 C 0.3248(3) 0.44301(14) -0.4862(2) 0.0856(15) Uani 1 1 d G
H23 H 0.3190 0.3848 -0.4736 0.103 Uiso 1 1 calc R
C24 C 0.3043(3) 0.48910(19) -0.56186(18) 0.0809(14) Uani 1 1 d G
H24 H 0.2847 0.4617 -0.5999 0.097 Uiso 1 1 calc R
C25 C 0.3131(2) 0.57610(19) -0.58065(12) 0.0696(12) Uani 1 1 d G
H25 H 0.2993 0.6069 -0.6313 0.083 Uiso 1 1 calc R
C26 C 0.3423(2) 0.61702(14) -0.52377(15) 0.0546(10) Uani 1 1 d G
C27 C 0.0131(3) 0.6933(3) 0.2845(2) 0.0597(11) Uani 1 1 d .
C28 C -0.0927(4) 0.6761(3) 0.2630(3) 0.0657(11) Uani 1 1 d .
C29 C -0.1985(4) 0.7018(3) 0.3017(3) 0.0762(13) Uani 1 1 d .
H29 H -0.2685 0.6886 0.2878 0.091 Uiso 1 1 calc R
C30 C -0.2004(5) 0.7461(4) 0.3596(3) 0.0961(17) Uani 1 1 d .
H30 H -0.2721 0.7645 0.3850 0.115 Uiso 1 1 calc R
C31 C -0.0970(5) 0.7644(4) 0.3814(3) 0.1079(19) Uani 1 1 d .
H31 H -0.0990 0.7952 0.4213 0.130 Uiso 1 1 calc R
C32 C 0.0091(4) 0.7373(3) 0.3444(3) 0.0855(15) Uani 1 1 d .
H32 H 0.0790 0.7488 0.3602 0.103 Uiso 1 1 calc R
C33 C 0.1316(4) 0.6658(3) 0.2460(2) 0.0565(10) Uani 1 1 d .
C34 C 0.2601(4) 0.5590(3) 0.1785(3) 0.0802(14) Uani 1 1 d .
H34A H 0.2750 0.4961 0.1952 0.096 Uiso 1 1 calc R
H34B H 0.3243 0.5792 0.1979 0.096 Uiso 1 1 calc R
C35 C 0.2625(4) 0.5805(3) 0.0906(3) 0.0741(13) Uani 1 1 d .
C36 C 0.3369(5) 0.5249(4) 0.0518(4) 0.111(2) Uani 1 1 d .
H36 H 0.3849 0.4742 0.0790 0.134 Uiso 1 1 calc R
C37 C 0.3415(6) 0.5433(6) -0.0278(5) 0.132(3) Uani 1 1 d .
H37 H 0.3930 0.5043 -0.0538 0.158 Uiso 1 1 calc R
C38 C 0.2740(6) 0.6160(6) -0.0697(4) 0.112(2) Uani 1 1 d .
H38 H 0.2767 0.6267 -0.1237 0.134 Uiso 1 1 calc R
C39 C 0.2016(7) 0.6734(4) -0.0303(5) 0.134(2) Uani 1 1 d .
H39 H 0.1556 0.7252 -0.0573 0.161 Uiso 1 1 calc R
C40 C 0.1967(5) 0.6545(4) 0.0490(4) 0.1048(18) Uani 1 1 d .
H40 H 0.1464 0.6940 0.0752 0.126 Uiso 1 1 calc R
C41 C -0.1916(4) 0.6331(4) 0.1636(4) 0.1035(19) Uani 1 1 d .
H41A H -0.2538 0.6848 0.1659 0.124 Uiso 1 1 calc R
H41B H -0.2208 0.5821 0.1894 0.124 Uiso 1 1 calc R
C42 C -0.1591(5) 0.6270(4) 0.0820(4) 0.117(2) Uani 1 1 d .
H42A H -0.2304 0.6290 0.0538 0.141 Uiso 1 1 calc R
H42B H -0.1255 0.6765 0.0578 0.141 Uiso 1 1 calc R
C43 C -0.0459(4) 0.5410(3) 0.0007(4) 0.1041(18) Uani 1 1 d .
H43A H -0.0148 0.5908 -0.0259 0.125 Uiso 1 1 calc R
H43B H -0.1169 0.5397 -0.0262 0.125 Uiso 1 1 calc R
C44 C 0.3494(3) 0.7096(3) 0.4496(2) 0.0600(11) Uani 1 1 d .
C45 C 0.3790(5) 0.8467(3) 0.4812(3) 0.0926(16) Uani 1 1 d .
H45A H 0.3020 0.8857 0.4859 0.111 Uiso 1 1 calc R
H45B H 0.4065 0.8591 0.4277 0.111 Uiso 1 1 calc R
C46 C 0.4670(4) 0.8628(3) 0.53398(18) 0.0838(15) Uani 1 1 d G
C47 C 0.5789(4) 0.8067(2) 0.5449(3) 0.125(2) Uani 1 1 d G
H47 H 0.5979 0.7583 0.5211 0.150 Uiso 1 1 calc R
C48 C 0.6623(4) 0.8228(4) 0.5915(3) 0.184(4) Uani 1 1 d G
H48 H 0.7372 0.7852 0.5988 0.221 Uiso 1 1 calc R
C49 C 0.6339(5) 0.8952(4) 0.6271(2) 0.193(5) Uani 1 1 d G
H49 H 0.6897 0.9060 0.6583 0.232 Uiso 1 1 calc R
C50 C 0.5221(6) 0.9514(3) 0.6162(2) 0.156(4) Uani 1 1 d G
H50 H 0.5031 0.9998 0.6401 0.188 Uiso 1 1 calc R
C51 C 0.4386(4) 0.9352(2) 0.5696(2) 0.116(2) Uani 1 1 d G
H51 H 0.3638 0.9728 0.5623 0.139 Uiso 1 1 calc R
N1 N 0.1961(4) 0.9590(3) 0.2907(2) 0.0848(13) Uani 1 1 d D
N2 N 0.5570(3) 0.8719(3) 0.2416(3) 0.0751(11) Uani 1 1 d D
N3 N 0.4971(3) 0.6550(2) 0.1900(2) 0.0628(9) Uani 1 1 d D
N4 N 0.2710(3) 0.8946(2) 0.0033(2) 0.0734(10) Uani 1 1 d .
H4A H 0.2422 0.8939 -0.0408 0.088 Uiso 1 1 calc R
N5 N 0.1483(3) 0.5977(2) 0.2121(2) 0.0730(10) Uani 1 1 d .
H5A H 0.0881 0.5745 0.2098 0.088 Uiso 1 1 calc R
N6 N 0.3656(3) 0.7562(2) 0.5010(2) 0.0770(11) Uani 1 1 d .
H6A H 0.3684 0.7315 0.5493 0.092 Uiso 1 1 calc R
O1 O 0.3014(3) 0.9527(2) 0.2681(2) 0.0983(12) Uani 1 1 d D
O2 O 0.1537(3) 0.8924(2) 0.29416(18) 0.0821(9) Uani 1 1 d D
O3 O 0.1370(3) 1.0260(3) 0.3067(3) 0.1361(18) Uani 1 1 d D
O4 O 0.5072(3) 0.8656(2) 0.18064(19) 0.0843(9) Uani 1 1 d D
O5 O 0.5191(3) 0.8338(2) 0.3051(2) 0.0814(9) Uani 1 1 d D
O6 O 0.6360(3) 0.9120(2) 0.2384(2) 0.1032(12) Uani 1 1 d D
O7 O 0.4272(3) 0.71473(19) 0.14633(16) 0.0706(8) Uani 1 1 d D
O8 O 0.4998(2) 0.66268(18) 0.26029(17) 0.0731(8) Uani 1 1 d D
O9 O 0.5559(3) 0.5909(2) 0.16648(19) 0.0849(10) Uani 1 1 d D
O10 O 0.2445(2) 0.87434(18) 0.13128(16) 0.0694(8) Uani 1 1 d .
O11 O 0.0836(2) 0.90350(19) -0.08012(16) 0.0694(8) Uani 1 1 d .
O12 O 0.2125(3) 0.8467(2) -0.20577(17) 0.0824(9) Uani 1 1 d .
O13 O 0.3624(3) 0.7085(2) -0.27997(16) 0.0777(9) Uani 1 1 d .
O14 O 0.3941(3) 0.61238(18) -0.39565(15) 0.0737(8) Uani 1 1 d .
O15 O 0.2135(2) 0.70543(18) 0.24935(15) 0.0621(7) Uani 1 1 d .
O16 O -0.0863(2) 0.6378(2) 0.1998(2) 0.0992(12) Uani 1 1 d .
O17 O -0.0754(3) 0.5491(2) 0.0780(2) 0.0950(10) Uani 1 1 d .
O18 O 0.3391(3) 0.74449(18) 0.37927(16) 0.0701(8) Uani 1 1 d .

loop_
_atom_site_aniso_label
_atom_site_aniso_U_11
_atom_site_aniso_U_22
_atom_site_aniso_U_33
_atom_site_aniso_U_23
_atom_site_aniso_U_13
_atom_site_aniso_U_12
Eu1 0.05215(13) 0.05781(14) 0.05422(13) -0.01451(9) -0.01256(9) -0.01372(9)
C1 0.054(3) 0.042(2) 0.064(3) -0.0127(19) -0.009(2) 0.0040(18)
C2 0.067(3) 0.055(3) 0.064(3) -0.016(2) -0.018(2) 0.000(2)
C3 0.064(3) 0.074(3) 0.091(4) -0.021(3) -0.025(3) 0.000(2)
C4 0.059(3) 0.075(3) 0.106(4) -0.011(3) 0.000(3) -0.008(2)
C5 0.075(4) 0.070(3) 0.084(4) -0.005(3) 0.010(3) -0.004(3)
C6 0.068(3) 0.063(3) 0.059(3) -0.007(2) -0.002(2) 0.002(2)
C7 0.070(3) 0.044(2) 0.055(3) -0.0150(19) -0.010(2) 0.000(2)
C8 0.078(3) 0.112(4) 0.101(4) -0.041(3) -0.001(3) -0.033(3)
C9 0.067(3) 0.077(3) 0.053(3) -0.004(2) -0.011(2) -0.027(3)
C10 0.158(6) 0.075(4) 0.062(3) -0.003(3) -0.003(3) -0.019(4)
C11 0.168(8) 0.115(6) 0.111(6) -0.040(5) -0.048(5) 0.037(5)
C12 0.079(4) 0.280(13) 0.120(7) -0.112(9) 0.011(4) -0.040(7)
C13 0.172(9) 0.253(11) 0.094(5) -0.053(7) 0.046(5) -0.156(9)
C14 0.142(5) 0.102(4) 0.070(4) -0.007(3) 0.015(4) -0.062(4)
C15 0.093(4) 0.095(4) 0.056(3) -0.021(2) -0.018(3) -0.001(3)
C16 0.115(4) 0.085(4) 0.065(3) -0.019(3) -0.023(3) -0.002(3)
C17 0.117(4) 0.098(4) 0.076(4) -0.030(3) 0.012(3) -0.028(4)
C18 0.088(4) 0.117(4) 0.069(3) -0.027(3) 0.002(3) -0.035(3)
C19 0.097(4) 0.090(4) 0.052(3) -0.011(2) -0.014(2) 0.001(3)
C20 0.114(4) 0.071(3) 0.054(3) -0.008(2) -0.002(3) -0.001(3)
C21 0.062(3) 0.064(3) 0.059(3) -0.019(2) 0.004(2) -0.012(2)
C22 0.101(4) 0.066(3) 0.073(3) -0.010(3) 0.003(3) -0.018(3)
C23 0.096(4) 0.062(3) 0.106(4) -0.024(3) 0.007(3) -0.026(3)
C24 0.086(3) 0.078(4) 0.092(4) -0.037(3) -0.002(3) -0.027(3)
C25 0.078(3) 0.071(3) 0.068(3) -0.022(2) -0.010(2) -0.024(2)
C26 0.049(2) 0.065(3) 0.055(2) -0.018(2) -0.0049(19) -0.017(2)
C27 0.050(2) 0.071(3) 0.058(3) -0.008(2) -0.002(2) -0.019(2)
C28 0.054(3) 0.069(3) 0.079(3) -0.019(2) -0.005(2) -0.019(2)
C29 0.052(3) 0.098(4) 0.081(3) -0.018(3) 0.004(2) -0.021(3)
C30 0.071(4) 0.134(5) 0.079(4) -0.023(3) 0.015(3) -0.015(3)
C31 0.094(4) 0.148(6) 0.096(4) -0.064(4) 0.013(3) -0.023(4)
C32 0.073(3) 0.126(4) 0.071(3) -0.044(3) 0.004(3) -0.029(3)
C33 0.053(3) 0.067(3) 0.052(2) -0.008(2) -0.011(2) -0.017(2)
C34 0.059(3) 0.074(3) 0.112(4) -0.033(3) -0.001(3) -0.013(2)
C35 0.061(3) 0.068(3) 0.108(4) -0.042(3) 0.002(3) -0.021(2)
C36 0.087(4) 0.129(5) 0.127(6) -0.074(5) 0.004(4) 0.000(4)
C37 0.096(5) 0.162(7) 0.158(7) -0.100(6) 0.017(5) -0.016(5)
C38 0.094(5) 0.157(7) 0.102(5) -0.038(5) 0.014(4) -0.055(5)
C39 0.186(7) 0.089(5) 0.120(6) -0.020(4) 0.013(5) -0.020(5)
C40 0.130(5) 0.076(4) 0.105(5) -0.028(3) 0.014(4) -0.010(4)
C41 0.062(3) 0.132(5) 0.138(5) -0.069(4) -0.020(3) -0.023(3)
C42 0.096(4) 0.141(6) 0.124(5) -0.064(4) -0.036(4) -0.004(4)
C43 0.093(4) 0.108(5) 0.129(5) -0.051(4) -0.013(4) -0.031(3)
C44 0.061(3) 0.069(3) 0.056(3) -0.018(2) -0.015(2) -0.017(2)
C45 0.138(5) 0.071(3) 0.077(3) -0.012(3) -0.026(3) -0.035(3)
C46 0.140(5) 0.082(4) 0.050(3) -0.024(2) 0.014(3) -0.060(3)
C47 0.130(5) 0.146(6) 0.118(5) -0.056(5) 0.001(4) -0.041(5)
C48 0.128(6) 0.279(12) 0.173(9) -0.038(8) -0.029(6) -0.098(7)
C49 0.295(13) 0.256(12) 0.094(6) -0.021(7) -0.026(7) -0.200(11)
C50 0.293(12) 0.159(7) 0.069(4) -0.026(4) 0.008(6) -0.156(8)
C51 0.210(7) 0.098(4) 0.067(4) -0.033(3) 0.034(4) -0.084(4)
N1 0.075(3) 0.085(3) 0.100(3) -0.050(3) -0.037(3) 0.008(3)
N2 0.057(3) 0.070(3) 0.105(4) -0.027(2) -0.011(2) -0.014(2)
N3 0.050(2) 0.072(3) 0.071(3) -0.021(2) 0.0060(19) -0.0164(19)
N4 0.062(2) 0.103(3) 0.063(2) -0.029(2) -0.0066(19) -0.022(2)
N5 0.055(2) 0.077(3) 0.103(3) -0.045(2) 0.006(2) -0.0245(19)
N6 0.119(3) 0.063(2) 0.057(2) -0.0115(18) -0.023(2) -0.031(2)
O1 0.071(2) 0.076(2) 0.159(4) -0.051(2) -0.012(2) -0.0100(19)
O2 0.076(2) 0.087(2) 0.091(2) -0.0380(19) 0.0014(17) -0.0152(19)
O3 0.096(3) 0.113(3) 0.212(5) -0.105(3) -0.046(3) 0.027(2)
O4 0.074(2) 0.103(3) 0.086(2) -0.0162(19) -0.0072(18) -0.0389(18)
O5 0.062(2) 0.103(3) 0.087(2) -0.023(2) -0.0167(18) -0.0272(18)
O6 0.068(2) 0.104(3) 0.155(4) -0.036(2) -0.006(2) -0.042(2)
O7 0.080(2) 0.073(2) 0.0531(17) -0.0092(15) -0.0037(15) -0.0069(17)
O8 0.075(2) 0.077(2) 0.065(2) -0.0206(16) -0.0204(16) 0.0012(15)
O9 0.067(2) 0.088(2) 0.105(3) -0.045(2) 0.0096(18) -0.0083(18)
O10 0.0729(19) 0.076(2) 0.0562(18) -0.0096(14) -0.0222(15) -0.0081(15)
O11 0.0742(19) 0.086(2) 0.0486(17) -0.0180(14) -0.0114(15) -0.0125(16)
O12 0.096(2) 0.085(2) 0.064(2) -0.0185(17) 0.0058(18) -0.013(2)
O13 0.084(2) 0.092(2) 0.0604(19) -0.0231(17) -0.0119(16) -0.0157(19)
O14 0.109(2) 0.071(2) 0.0436(16) -0.0105(14) -0.0078(16) -0.0225(17)
O15 0.0557(17) 0.0757(19) 0.0662(18) -0.0234(14) -0.0053(13) -0.0280(15)
O16 0.0530(18) 0.134(3) 0.135(3) -0.076(3) -0.0160(19) -0.0222(18)
O17 0.089(2) 0.105(3) 0.106(3) -0.048(2) -0.010(2) -0.026(2)
O18 0.093(2) 0.075(2) 0.0503(17) -0.0112(14) -0.0161(15) -0.0324(16)

loop_
_atom_type_symbol
_atom_type_description
_atom_type_scat_dispersion_real
_atom_type_scat_dispersion_imag
_atom_type_scat_source
C C 0.0033 0.0016 'International Tables Vol C Tables 4.2.6.8 and 6.1.1.4'
Eu Eu -0.1578 3.6682 'International Tables Vol C Tables 4.2.6.8 and 6.1.1.4'
N N 0.0061 0.0033 'International Tables Vol C Tables 4.2.6.8 and 6.1.1.4'
O O 0.0106 0.0060 'International Tables Vol C Tables 4.2.6.8 and 6.1.1.4'
H H 0.0000 0.0000 'International Tables Vol C Tables 4.2.6.8 and 6.1.1.4'

loop_
_geom_angle_atom_site_label_1
_geom_angle_atom_site_label_2
_geom_angle_atom_site_label_3
_geom_angle
_geom_angle_site_symmetry_1
_geom_angle_site_symmetry_3
O18 Eu1 O10 151.22(10) . .
O18 Eu1 O15 80.01(9) . .
O10 Eu1 O15 83.94(10) . .
O18 Eu1 O1 92.83(11) . .
O10 Eu1 O1 79.84(11) . .
O15 Eu1 O1 130.84(11) . .
O18 Eu1 O4 123.58(10) . .
O10 Eu1 O4 81.38(10) . .
O15 Eu1 O4 147.92(10) . .
O1 Eu1 O4 74.04(12) . .
O18 Eu1 O7 124.38(10) . .
O10 Eu1 O7 73.55(9) . .
O15 Eu1 O7 75.87(9) . .
O1 Eu1 O7 139.81(12) . .
O4 Eu1 O7 72.66(10) . .
O18 Eu1 O8 77.00(10) . .
O10 Eu1 O8 124.43(9) . .
O15 Eu1 O8 82.59(9) . .
O1 Eu1 O8 143.33(11) . .
O4 Eu1 O8 82.50(10) . .
O7 Eu1 O8 50.88(9) . .
O18 Eu1 O5 72.97(11) . .
O10 Eu1 O5 127.71(11) . .
O15 Eu1 O5 147.89(11) . .
O1 Eu1 O5 68.55(11) . .
O4 Eu1 O5 50.95(10) . .
O7 Eu1 O5 105.44(10) . .
O8 Eu1 O5 74.80(10) . .
O18 Eu1 O2 76.86(10) . .
O10 Eu1 O2 77.14(10) . .
O15 Eu1 O2 80.91(10) . .
O1 Eu1 O2 50.34(11) . .
O4 Eu1 O2 122.76(11) . .
O7 Eu1 O2 144.11(10) . .
O8 Eu1 O2 151.07(11) . .
O5 Eu1 O2 108.76(11) . .
C6 C1 C2 117.8(4) . .
C6 C1 C7 117.0(4) . .
C2 C1 C7 125.2(4) . .
O11 C2 C3 125.0(4) . .
O11 C2 C1 116.7(4) . .
C3 C2 C1 118.3(4) . .
C4 C3 C2 121.5(5) . .
C4 C3 H3 119.2 . .
C2 C3 H3 119.2 . .
C3 C4 C5 120.7(5) . .
C3 C4 H4 119.6 . .
C5 C4 H4 119.6 . .
C4 C5 C6 120.1(5) . .
C4 C5 H5 119.9 . .
C6 C5 H5 119.9 . .
C5 C6 C1 121.5(4) . .
C5 C6 H6 119.2 . .
C1 C6 H6 119.2 . .
O10 C7 N4 120.8(4) . .
O10 C7 C1 119.4(4) . .
N4 C7 C1 119.7(4) . .
N4 C8 C9 115.3(4) . .
N4 C8 H8A 108.4 . .
C9 C8 H8A 108.4 . .
N4 C8 H8B 108.4 . .
C9 C8 H8B 108.4 . .
H8A C8 H8B 107.5 . .
C14 C9 C10 118.8(5) . .
C14 C9 C8 120.5(5) . .
C10 C9 C8 120.7(5) . .
C11 C10 C9 120.6(6) . .
C11 C10 H10 119.7 . .
C9 C10 H10 119.7 . .
C12 C11 C10 120.4(8) . .
C12 C11 H11 119.8 . .
C10 C11 H11 119.8 . .
C11 C12 C13 119.7(8) . .
C11 C12 H12 120.2 . .
C13 C12 H12 120.2 . .
C12 C13 C14 120.3(8) . .
C12 C13 H13 119.8 . .
C14 C13 H13 119.8 . .
C9 C14 C13 120.3(6) . .
C9 C14 H14 119.9 . .
C13 C14 H14 119.9 . .
O11 C15 C16 106.2(4) . .
O11 C15 H15A 110.5 . .
C16 C15 H15A 110.5 . .
O11 C15 H15B 110.5 . .
C16 C15 H15B 110.5 . .
H15A C15 H15B 108.7 . .
O12 C16 C15 109.1(4) . .
O12 C16 H16A 109.9 . .
C15 C16 H16A 109.9 . .
O12 C16 H16B 109.9 . .
C15 C16 H16B 109.9 . .
H16A C16 H16B 108.3 . .
O12 C17 C18 109.4(4) . .
O12 C17 H17A 109.8 . .
C18 C17 H17A 109.8 . .
O12 C17 H17B 109.8 . .
C18 C17 H17B 109.8 . .
H17A C17 H17B 108.2 . .
O13 C18 C17 110.7(4) . .
O13 C18 H18A 109.5 . .
C17 C18 H18A 109.5 . .
O13 C18 H18B 109.5 . .
C17 C18 H18B 109.5 . .
H18A C18 H18B 108.1 . .
O13 C19 C20 108.3(4) . .
O13 C19 H19A 110.0 . .
C20 C19 H19A 110.0 . .
O13 C19 H19B 110.0 . .
C20 C19 H19B 110.0 . .
H19A C19 H19B 108.4 . .
O14 C20 C19 106.5(4) . .
O14 C20 H20A 110.4 . .
C19 C20 H20A 110.4 . .
O14 C20 H20B 110.4 . .
C19 C20 H20B 110.4 . .
H20A C20 H20B 108.6 . .
O14 C21 C22 122.1(2) . .
O14 C21 C26 117.9(2) . .
C22 C21 C26 120.0 . .
C23 C22 C21 120.0 . .
C23 C22 H22 120.0 . .
C21 C22 H22 120.0 . .
C24 C23 C22 120.0 . .
C24 C23 H23 120.0 . .
C22 C23 H23 120.0 . .
C23 C24 C25 120.0 . .
C23 C24 H24 120.0 . .
C25 C24 H24 120.0 . .
C26 C25 C24 120.0 . .
C26 C25 H25 120.0 . .
C24 C25 H25 120.0 . .
C25 C26 C21 120.0 . .
C25 C26 C44 115.3(2) . 1_554
C21 C26 C44 124.7(2) . 1_554
C32 C27 C28 118.3(4) . .
C32 C27 C33 118.2(4) . .
C28 C27 C33 123.5(4) . .
O16 C28 C29 122.8(4) . .
O16 C28 C27 116.4(4) . .
C29 C28 C27 120.7(4) . .
C30 C29 C28 119.8(4) . .
C30 C29 H29 120.1 . .
C28 C29 H29 120.1 . .
C29 C30 C31 120.4(5) . .
C29 C30 H30 119.8 . .
C31 C30 H30 119.8 . .
C32 C31 C30 120.1(5) . .
C32 C31 H31 119.9 . .
C30 C31 H31 119.9 . .
C31 C32 C27 120.6(5) . .
C31 C32 H32 119.7 . .
C27 C32 H32 119.7 . .
O15 C33 N5 121.6(4) . .
O15 C33 C27 119.9(4) . .
N5 C33 C27 118.4(4) . .
N5 C34 C35 113.4(4) . .
N5 C34 H34A 108.9 . .
C35 C34 H34A 108.9 . .
N5 C34 H34B 108.9 . .
C35 C34 H34B 108.9 . .
H34A C34 H34B 107.7 . .
C36 C35 C40 118.2(6) . .
C36 C35 C34 118.7(5) . .
C40 C35 C34 123.0(5) . .
C35 C36 C37 119.8(6) . .
C35 C36 H36 120.1 . .
C37 C36 H36 120.1 . .
C38 C37 C36 122.3(6) . .
C38 C37 H37 118.9 . .
C36 C37 H37 118.9 . .
C37 C38 C39 117.8(7) . .
C37 C38 H38 121.1 . .
C39 C38 H38 121.1 . .
C38 C39 C40 119.7(7) . .
C38 C39 H39 120.2 . .
C40 C39 H39 120.2 . .
C35 C40 C39 122.2(6) . .
C35 C40 H40 118.9 . .
C39 C40 H40 118.9 . .
O16 C41 C42 106.8(4) . .
O16 C41 H41A 110.4 . .
C42 C41 H41A 110.4 . .
O16 C41 H41B 110.4 . .
C42 C41 H41B 110.4 . .
H41A C41 H41B 108.6 . .
O17 C42 C41 110.7(5) . .
O17 C42 H42A 109.5 . .
C41 C42 H42A 109.5 . .
O17 C42 H42B 109.5 . .
C41 C42 H42B 109.5 . .
H42A C42 H42B 108.1 . .
O17 C43 C43 109.6(6) . 2_565
O17 C43 H43A 109.7 . .
C43 C43 H43A 109.7 2_565 .
O17 C43 H43B 109.7 . .
C43 C43 H43B 109.7 2_565 .
H43A C43 H43B 108.2 . .
O18 C44 N6 119.7(4) . .
O18 C44 C26 120.8(4) . 1_556
N6 C44 C26 119.5(4) . 1_556
N6 C45 C46 110.8(4) . .
N6 C45 H45A 109.5 . .
C46 C45 H45A 109.5 . .
N6 C45 H45B 109.5 . .
C46 C45 H45B 109.5 . .
H45A C45 H45B 108.1 . .
C47 C46 C51 120.0 . .
C47 C46 C45 119.6(4) . .
C51 C46 C45 120.3(4) . .
C48 C47 C46 120.0 . .
C48 C47 H47 120.0 . .
C46 C47 H47 120.0 . .
C47 C48 C49 120.0 . .
C47 C48 H48 120.0 . .
C49 C48 H48 120.0 . .
C50 C49 C48 120.0 . .
C50 C49 H49 120.0 . .
C48 C49 H49 120.0 . .
C49 C50 C51 120.0 . .
C49 C50 H50 120.0 . .
C51 C50 H50 120.0 . .
C50 C51 C46 120.0 . .
C50 C51 H51 120.0 . .
C46 C51 H51 120.0 . .
O3 N1 O1 121.8(5) . .
O3 N1 O2 122.1(5) . .
O1 N1 O2 116.0(4) . .
O6 N2 O5 122.7(4) . .
O6 N2 O4 121.6(5) . .
O5 N2 O4 115.7(4) . .
O9 N3 O7 121.6(4) . .
O9 N3 O8 121.8(4) . .
O7 N3 O8 116.5(3) . .
C7 N4 C8 124.0(4) . .
C7 N4 H4A 118.0 . .
C8 N4 H4A 118.0 . .
C33 N5 C34 124.9(4) . .
C33 N5 H5A 117.6 . .
C34 N5 H5A 117.6 . .
C44 N6 C45 124.3(4) . .
C44 N6 H6A 117.8 . .
C45 N6 H6A 117.8 . .
N1 O1 Eu1 98.5(3) . .
N1 O2 Eu1 95.1(3) . .
N2 O4 Eu1 96.8(3) . .
N2 O5 Eu1 95.5(3) . .
N3 O7 Eu1 96.9(2) . .
N3 O8 Eu1 95.7(2) . .
C7 O10 Eu1 156.6(3) . .
C2 O11 C15 118.6(3) . .
C17 O12 C16 111.0(4) . .
C19 O13 C18 111.7(4) . .
C21 O14 C20 120.4(3) . .
C33 O15 Eu1 170.2(3) . .
C28 O16 C41 121.0(4) . .
C42 O17 C43 111.6(4) . .
C44 O18 Eu1 173.5(3) . .

loop_
_geom_bond_atom_site_label_1
_geom_bond_atom_site_label_2
_geom_bond_distance
_geom_bond_site_symmetry_2
Eu1 O18 2.317(3) .
Eu1 O10 2.343(3) .
Eu1 O15 2.349(3) .
Eu1 O1 2.456(3) .
Eu1 O4 2.479(3) .
Eu1 O7 2.487(3) .
Eu1 O8 2.508(3) .
Eu1 O5 2.513(3) .
Eu1 O2 2.517(3) .
C1 C6 1.386(5) .
C1 C2 1.425(5) .
C1 C7 1.491(5) .
C2 O11 1.354(5) .
C2 C3 1.389(6) .
C3 C4 1.347(6) .
C3 H3 0.9300 .
C4 C5 1.356(6) .
C4 H4 0.9300 .
C5 C6 1.365(6) .
C5 H5 0.9300 .
C6 H6 0.9300 .
C7 O10 1.244(4) .
C7 N4 1.308(5) .
C8 N4 1.459(5) .
C8 C9 1.514(6) .
C8 H8A 0.9700 .
C8 H8B 0.9700 .
C9 C14 1.351(6) .
C9 C10 1.366(6) .
C10 C11 1.358(9) .
C10 H10 0.9300 .
C11 C12 1.337(10) .
C11 H11 0.9300 .
C12 C13 1.358(11) .
C12 H12 0.9300 .
C13 C14 1.362(10) .
C13 H13 0.9300 .
C14 H14 0.9300 .
C15 O11 1.413(4) .
C15 C16 1.502(6) .
C15 H15A 0.9700 .
C15 H15B 0.9700 .
C16 O12 1.411(5) .
C16 H16A 0.9700 .
C16 H16B 0.9700 .
C17 O12 1.392(5) .
C17 C18 1.495(7) .
C17 H17A 0.9700 .
C17 H17B 0.9700 .
C18 O13 1.434(5) .
C18 H18A 0.9700 .
C18 H18B 0.9700 .
C19 O13 1.412(5) .
C19 C20 1.493(6) .
C19 H19A 0.9700 .
C19 H19B 0.9700 .
C20 O14 1.437(5) .
C20 H20A 0.9700 .
C20 H20B 0.9700 .
C21 O14 1.342(3) .
C21 C22 1.3900 .
C21 C26 1.3900 .
C22 C23 1.3900 .
C22 H22 0.9300 .
C23 C24 1.3900 .
C23 H23 0.9300 .
C24 C25 1.3900 .
C24 H24 0.9300 .
C25 C26 1.3900 .
C25 H25 0.9300 .
C26 C44 1.482(5) 1_554
C27 C32 1.370(6) .
C27 C28 1.390(5) .
C27 C33 1.497(5) .
C28 O16 1.360(5) .
C28 C29 1.377(6) .
C29 C30 1.346(6) .
C29 H29 0.9300 .
C30 C31 1.373(7) .
C30 H30 0.9300 .
C31 C32 1.369(6) .
C31 H31 0.9300 .
C32 H32 0.9300 .
C33 O15 1.255(4) .
C33 N5 1.313(5) .
C34 N5 1.442(5) .
C34 C35 1.512(6) .
C34 H34A 0.9700 .
C34 H34B 0.9700 .
C35 C36 1.347(6) .
C35 C40 1.351(7) .
C36 C37 1.371(9) .
C36 H36 0.9300 .
C37 C38 1.347(8) .
C37 H37 0.9300 .
C38 C39 1.362(8) .
C38 H38 0.9300 .
C39 C40 1.365(8) .
C39 H39 0.9300 .
C40 H40 0.9300 .
C41 O16 1.419(5) .
C41 C42 1.475(7) .
C41 H41A 0.9700 .
C41 H41B 0.9700 .
C42 O17 1.404(6) .
C42 H42A 0.9700 .
C42 H42B 0.9700 .
C43 O17 1.404(6) .
C43 C43 1.489(10) 2_565
C43 H43A 0.9700 .
C43 H43B 0.9700 .
C44 O18 1.249(4) .
C44 N6 1.323(5) .
C44 C26 1.48(3) 1_556
C45 N6 1.461(5) .
C45 C46 1.503(5) .
C45 H45A 0.9700 .
C45 H45B 0.9700 .
C46 C47 1.3900 .
C46 C51 1.3900 .
C47 C48 1.3900 .
C47 H47 0.9300 .
C48 C49 1.3900 .
C48 H48 0.9300 .
C49 C50 1.3900 .
C49 H49 0.9300 .
C50 C51 1.3900 .
C50 H50 0.9300 .
C51 H51 0.9300 .
N1 O3 1.208(4) .
N1 O1 1.239(5) .
N1 O2 1.256(5) .
N2 O6 1.213(4) .
N2 O5 1.264(5) .
N2 O4 1.273(4) .
N3 O9 1.225(4) .
N3 O7 1.257(4) .
N3 O8 1.266(4) .
N4 H4A 0.8600 .
N5 H5A 0.8600 .
N6 H6A 0.8600 .

loop_
_geom_torsion_atom_site_label_1
_geom_torsion_atom_site_label_2
_geom_torsion_atom_site_label_3
_geom_torsion_atom_site_label_4
_geom_torsion
_geom_torsion_site_symmetry_1
_geom_torsion_site_symmetry_4
C6 C1 C2 O11 178.5(3) . .
C7 C1 C2 O11 -0.4(6) . .
C6 C1 C2 C3 -1.1(6) . .
C7 C1 C2 C3 180.0(4) . .
O11 C2 C3 C4 -178.8(4) . .
C1 C2 C3 C4 0.8(6) . .
C2 C3 C4 C5 0.0(7) . .
C3 C4 C5 C6 -0.5(7) . .
C4 C5 C6 C1 0.0(7) . .
C2 C1 C6 C5 0.7(6) . .
C7 C1 C6 C5 179.7(4) . .
C6 C1 C7 O10 -0.8(5) . .
C2 C1 C7 O10 178.1(4) . .
C6 C1 C7 N4 -178.6(4) . .
C2 C1 C7 N4 0.3(6) . .
N4 C8 C9 C14 121.0(5) . .
N4 C8 C9 C10 -61.5(6) . .
C14 C9 C10 C11 1.4(8) . .
C8 C9 C10 C11 -176.1(5) . .
C9 C10 C11 C12 -0.5(10) . .
C10 C11 C12 C13 0.7(12) . .
C11 C12 C13 C14 -2.0(13) . .
C10 C9 C14 C13 -2.7(8) . .
C8 C9 C14 C13 174.9(5) . .
C12 C13 C14 C9 3.0(11) . .
O11 C15 C16 O12 65.9(5) . .
O12 C17 C18 O13 75.8(5) . .
O13 C19 C20 O14 63.2(5) . .
O14 C21 C22 C23 -178.1(3) . .
C26 C21 C22 C23 0.0 . .
C21 C22 C23 C24 0.0 . .
C22 C23 C24 C25 0.0 . .
C23 C24 C25 C26 0.0 . .
C24 C25 C26 C21 0.0 . .
C24 C25 C26 C44 179.8(3) . 1_554
O14 C21 C26 C25 178.2(3) . .
C22 C21 C26 C25 0.0 . .
O14 C21 C26 C44 -1.6(3) . 1_554
C22 C21 C26 C44 -179.8(3) . 1_554
C32 C27 C28 O16 175.6(4) . .
C33 C27 C28 O16 -4.8(6) . .
C32 C27 C28 C29 -0.8(7) . .
C33 C27 C28 C29 178.7(4) . .
O16 C28 C29 C30 -174.3(5) . .
C27 C28 C29 C30 1.9(7) . .
C28 C29 C30 C31 -1.3(8) . .
C29 C30 C31 C32 -0.2(9) . .
C30 C31 C32 C27 1.3(9) . .
C28 C27 C32 C31 -0.8(8) . .
C33 C27 C32 C31 179.7(5) . .
C32 C27 C33 O15 -23.5(6) . .
C28 C27 C33 O15 156.9(4) . .
C32 C27 C33 N5 153.7(4) . .
C28 C27 C33 N5 -25.8(6) . .
N5 C34 C35 C36 -154.5(4) . .
N5 C34 C35 C40 28.0(7) . .
C40 C35 C36 C37 -1.7(8) . .
C34 C35 C36 C37 -179.4(5) . .
C35 C36 C37 C38 0.2(10) . .
C36 C37 C38 C39 1.7(10) . .
C37 C38 C39 C40 -2.1(10) . .
C36 C35 C40 C39 1.4(9) . .
C34 C35 C40 C39 178.9(6) . .
C38 C39 C40 C35 0.6(10) . .
O16 C41 C42 O17 64.3(6) . .
N6 C45 C46 C47 50.5(5) . .
N6 C45 C46 C51 -131.7(4) . .
C51 C46 C47 C48 0.0 . .
C45 C46 C47 C48 177.8(4) . .
C46 C47 C48 C49 0.0 . .
C47 C48 C49 C50 0.0 . .
C48 C49 C50 C51 0.0 . .
C49 C50 C51 C46 0.0 . .
C47 C46 C51 C50 0.0 . .
C45 C46 C51 C50 -177.8(4) . .
O10 C7 N4 C8 -6.5(6) . .
C1 C7 N4 C8 171.2(4) . .
C9 C8 N4 C7 137.0(4) . .
O15 C33 N5 C34 2.6(7) . .
C27 C33 N5 C34 -174.6(4) . .
C35 C34 N5 C33 -104.7(5) . .
O18 C44 N6 C45 -3.5(7) . .
C26 C44 N6 C45 177.3(13) 1_556 .
C46 C45 N6 C44 -143.9(4) . .
O3 N1 O1 Eu1 -178.4(4) . .
O2 N1 O1 Eu1 0.0(4) . .
O18 Eu1 O1 N1 -70.3(3) . .
O10 Eu1 O1 N1 81.7(3) . .
O15 Eu1 O1 N1 8.9(3) . .
O4 Eu1 O1 N1 165.5(3) . .
O7 Eu1 O1 N1 130.5(3) . .
O8 Eu1 O1 N1 -142.2(2) . .
O5 Eu1 O1 N1 -140.8(3) . .
O2 Eu1 O1 N1 0.0(2) . .
O3 N1 O2 Eu1 178.4(4) . .
O1 N1 O2 Eu1 0.0(4) . .
O18 Eu1 O2 N1 105.0(3) . .
O10 Eu1 O2 N1 -87.4(3) . .
O15 Eu1 O2 N1 -173.2(3) . .
O1 Eu1 O2 N1 0.0(2) . .
O4 Eu1 O2 N1 -16.6(3) . .
O7 Eu1 O2 N1 -123.2(3) . .
O8 Eu1 O2 N1 130.8(3) . .
O5 Eu1 O2 N1 38.4(3) . .
O6 N2 O4 Eu1 -169.8(3) . .
O5 N2 O4 Eu1 10.4(4) . .
O18 Eu1 O4 N2 -13.6(3) . .
O10 Eu1 O4 N2 150.8(2) . .
O15 Eu1 O4 N2 -145.4(2) . .
O1 Eu1 O4 N2 69.0(2) . .
O7 Eu1 O4 N2 -133.8(3) . .
O8 Eu1 O4 N2 -82.5(2) . .
O5 Eu1 O4 N2 -6.0(2) . .
O2 Eu1 O4 N2 82.3(3) . .
O6 N2 O5 Eu1 170.0(4) . .
O4 N2 O5 Eu1 -10.2(4) . .
O18 Eu1 O5 N2 179.5(3) . .
O10 Eu1 O5 N2 -23.3(3) . .
O15 Eu1 O5 N2 145.5(2) . .
O1 Eu1 O5 N2 -80.4(3) . .
O4 Eu1 O5 N2 6.1(2) . .
O7 Eu1 O5 N2 57.6(3) . .
O8 Eu1 O5 N2 98.7(3) . .
O2 Eu1 O5 N2 -111.3(2) . .
O9 N3 O7 Eu1 175.1(3) . .
O8 N3 O7 Eu1 -2.0(3) . .
O18 Eu1 O7 N3 -23.6(3) . .
O10 Eu1 O7 N3 -178.5(2) . .
O15 Eu1 O7 N3 -90.7(2) . .
O1 Eu1 O7 N3 130.9(2) . .
O4 Eu1 O7 N3 95.6(2) . .
O8 Eu1 O7 N3 1.2(2) . .
O5 Eu1 O7 N3 56.1(2) . .
O2 Eu1 O7 N3 -142.0(2) . .
O9 N3 O8 Eu1 -175.1(3) . .
O7 N3 O8 Eu1 2.0(3) . .
O18 Eu1 O8 N3 158.0(2) . .
O10 Eu1 O8 N3 -0.8(3) . .
O15 Eu1 O8 N3 76.6(2) . .
O1 Eu1 O8 N3 -125.0(3) . .
O4 Eu1 O8 N3 -74.9(2) . .
O7 Eu1 O8 N3 -1.2(2) . .
O5 Eu1 O8 N3 -126.4(2) . .
O2 Eu1 O8 N3 132.2(3) . .
N4 C7 O10 Eu1 -87.4(8) . .
C1 C7 O10 Eu1 94.8(7) . .
O18 Eu1 O10 C7 -106.2(7) . .
O15 Eu1 O10 C7 -50.0(7) . .
O1 Eu1 O10 C7 176.6(7) . .
O4 Eu1 O10 C7 101.4(7) . .
O7 Eu1 O10 C7 27.0(7) . .
O8 Eu1 O10 C7 26.7(8) . .
O5 Eu1 O10 C7 124.1(7) . .
O2 Eu1 O10 C7 -132.0(7) . .
C3 C2 O11 C15 -0.3(6) . .
C1 C2 O11 C15 -179.9(3) . .
C16 C15 O11 C2 -178.5(4) . .
C18 C17 O12 C16 178.5(4) . .
C15 C16 O12 C17 -175.5(4) . .
C20 C19 O13 C18 -176.8(4) . .
C17 C18 O13 C19 175.9(4) . .
C22 C21 O14 C20 -6.2(4) . .
C26 C21 O14 C20 175.6(3) . .
C19 C20 O14 C21 175.8(3) . .
N5 C33 O15 Eu1 129.8(14) . .
C27 C33 O15 Eu1 -53.0(17) . .
O18 Eu1 O15 C33 117.7(16) . .
O10 Eu1 O15 C33 -38.4(16) . .
O1 Eu1 O15 C33 32.6(16) . .
O4 Eu1 O15 C33 -101.4(16) . .
O7 Eu1 O15 C33 -112.9(16) . .
O8 Eu1 O15 C33 -164.3(16) . .
O5 Eu1 O15 C33 150.5(15) . .
O2 Eu1 O15 C33 39.5(16) . .
C29 C28 O16 C41 8.9(7) . .
C27 C28 O16 C41 -167.4(5) . .
C42 C41 O16 C28 154.6(5) . .
C41 C42 O17 C43 178.3(4) . .
C43 C43 O17 C42 178.2(5) 2_565 .
N6 C44 O18 Eu1 101(2) . .
C26 C44 O18 Eu1 -80(3) 1_556 .
O10 Eu1 O18 C44 168(2) . .
O15 Eu1 O18 C44 111(2) . .
O1 Eu1 O18 C44 -118(2) . .
O4 Eu1 O18 C44 -45(2) . .
O7 Eu1 O18 C44 46(2) . .
O8 Eu1 O18 C44 27(2) . .
O5 Eu1 O18 C44 -51(2) . .
O2 Eu1 O18 C44 -166(2) . .

loop_
_platon_squeeze_void_nr
_platon_squeeze_void_average_x
_platon_squeeze_void_average_y
_platon_squeeze_void_average_z
_platon_squeeze_void_volume
_platon_squeeze_void_count_electrons
1 0.000 0.001 0.500 691.3 92.0
